data_2001155
loop_
_publ_author_name
'Bonh\^ote, P.'
'Ferigo, M.'
'Stoeckli-Evans, H.'
'Marty, W.'

_publ_section_title
;
 Structures of 2,6-bis(aminomethyl)pyridine (bamp) complexes of Fe^II^,
 Ni^II^, Zn^II^, Mn^II^, Co^III^ and Cu^II^
;
_journal_issue 12
_journal_name_full 'Acta Crystallographica Section C'
_journal_page_first 2102
_journal_page_last 2107
_journal_paper_doi 10.1107/S010827019300424X
_journal_volume 49
_journal_year 1993
_chemical_formula_moiety 'C14 H22 N6 O0.50 Cl3 Co '
_chemical_formula_sum 'C14 H22 Cl3 Co N6 O0.5'
_chemical_formula_weight 447.66
_chemical_name_common CoBAMP
_chemical_name_systematic
;
 Bis(2,6-diaminomethylpyridine)Co(III)Trichloride Hemihydrate
;
_space_group_IT_number 56
_symmetry_cell_setting orthorhombic
_symmetry_space_group_name_Hall '-P 2ab 2ac'
_symmetry_space_group_name_H-M 'P c c n'
_cell_angle_alpha 90.0
_cell_angle_beta 90.0
_cell_angle_gamma 90.0
_cell_formula_units_Z 8
_cell_length_a 8.758(2)
_cell_length_b 26.749(5)
_cell_length_c 17.320(3)
_cell_measurement_reflns_used 20
_cell_measurement_temperature 294.0(10)
_cell_measurement_theta_max 14
_cell_measurement_theta_min 9
_cell_volume 4057.5(14)
_diffrn_ambient_temperature 293
_diffrn_measurement_device 'Stoe AED2 four-circle'
_diffrn_measurement_method '\w/\q scan b/P/b '
_diffrn_radiation_monochromator graphite
_diffrn_radiation_source 'xray tube'
_diffrn_radiation_type 'Molybdenum K\a'
_diffrn_radiation_wavelength 0.71073
_diffrn_reflns_av_R_equivalents 0.05
_diffrn_reflns_limit_h_max 11
_diffrn_reflns_limit_h_min 0
_diffrn_reflns_limit_k_max 34
_diffrn_reflns_limit_k_min 0
_diffrn_reflns_limit_l_max 22
_diffrn_reflns_limit_l_min 0
_diffrn_reflns_number 4667
_diffrn_reflns_theta_max 27.5
_diffrn_reflns_theta_min 2.50
_diffrn_standards_decay_% 6.0
_diffrn_standards_interval_time 60
_diffrn_standards_number 3
_exptl_absorpt_coefficient_mu 1.26
_exptl_absorpt_correction_T_max 1.0000
_exptl_absorpt_correction_T_min 1.0000
_exptl_absorpt_correction_type none
_exptl_crystal_colour orange
_exptl_crystal_density_diffrn 1.466
_exptl_crystal_description blocks
_exptl_crystal_F_000 1846
_exptl_crystal_size_max 0.46
_exptl_crystal_size_mid 0.23
_exptl_crystal_size_min 0.15
_refine_diff_density_max 1.23
_refine_diff_density_min -0.80
_refine_ls_goodness_of_fit_obs 1.83
_refine_ls_hydrogen_treatment noref
_refine_ls_matrix_type full
_refine_ls_number_parameters 231
_refine_ls_number_reflns 2679
_refine_ls_R_factor_all 0.072
_refine_ls_R_factor_obs 0.072
_refine_ls_shift/esd_max 0.007
_refine_ls_structure_factor_coef F
_refine_ls_weighting_details 'w = 1/[\s^2^(F) + 0.0030F^2^]'
_refine_ls_weighting_scheme calc
_refine_ls_wR_factor_all 0.117
_refine_ls_wR_factor_obs 0.117
_reflns_number_observed 2679
_reflns_number_total 4667
_reflns_observed_criterion 'Inet > 4.0\s(Inet)'
_cod_data_source_file mu1032.cif
_cod_data_source_block mu1032_structure_5_of_6
_cod_depositor_comments
;
The following automatic conversions were performed:
'_symmetry_cell_setting' value 'Orthorhombic' changed to 'orthorhombic'
according to '/home/saulius/struct/CIF-dictionaries/cif_core.dic'
dictionary named 'cif_core.dic' version 2.4.1 from 2010-06-29.

Automatic conversion script
Id: cif_fix_enum 1527 2010-12-29 10:47:43Z saulius 

The following automatic conversions were performed:

'_atom_site_thermal_displace_type' tag value 'Uij' was replaced with
'Uani' value 26 times.

'_refine_ls_matrix_type' tag value
'full-matrix' was replaced with 'full' value.

Automatic conversion script
Id: cif_fix_values 1646 2011-03-28 12:23:43Z adriana 

The following automatic conversions were performed:

'_symmetry_cell_setting' value 'Orthorhombic' changed to
'orthorhombic' according to
/home/saulius/struct/CIF-dictionaries/cif_core.dic dictionary named
'cif_core.dic' version 2.4.1 from 2010-06-29.

Automatic conversion script
Id: cif_fix_values 1715 2011-07-08 13:25:40Z adriana 

The following automatic conversions were performed:

'_refine_ls_weighting_scheme' value '1/[\s^2^(F) + 0.0030F^2^]' was
changed to 'calc'. New tag '_refine_ls_weighting_details' was
created. The value of the new tag was set to 'w = 1/[\s^2^(F) +
0.0030F^2^]'.

Automatic conversion script
Id: cif_fix_values 3143 2015-03-26 13:38:13Z robertas 
;
_cod_original_formula_sum 'C14 H22 N6 O0.50 Cl3 Co '
_cod_database_code 2001155

loop_
_symmetry_equiv_pos_as_xyz
x,y,z
-x,-y,-z
1/2-x,y,1/2+z
1/2+x,-y,1/2-z
x,1/2-y,1/2+z
-x,1/2+y,1/2-z
1/2-x,1/2-y,z
1/2+x,1/2+y,-z

loop_
_atom_site_aniso_label
_atom_site_aniso_U_11
_atom_site_aniso_U_22
_atom_site_aniso_U_33
_atom_site_aniso_U_12
_atom_site_aniso_U_13
_atom_site_aniso_U_23
_atom_site_aniso_type_symbol
Co 0.0204(5) 0.0228(5) 0.0328(5) 0.0014(8) 0.0025(8) 0.0016(8) Co
N1 0.029(3) 0.026(3) 0.025(3) -0.010(5) 0.003(5) 0.013(5) N
N2 0.026(3) 0.033(4) 0.050(4) 0.012(5) 0.008(6) 0.003(6) N
N3 0.033(3) 0.023(3) 0.033(3) -0.001(5) 0.011(6) 0.003(5) N
N4 0.027(3) 0.028(3) 0.029(3) 0.003(5) 0.001(5) 0.015(5) N
N5 0.029(3) 0.026(3) 0.036(4) -0.005(5) 0.002(5) 0.003(5) N
N6 0.028(3) 0.037(4) 0.040(4) -0.015(6) 0.001(6) 0.006(6) N
C1 0.033(4) 0.031(4) 0.034(4) -0.005(7) 0.001(7) -0.017(6) C
C2 0.048(5) 0.048(5) 0.031(4) 0.004(9) 0.003(8) 0.011(7) C
C3 0.059(6) 0.059(6) 0.037(5) 0.003(10) -0.020(9) 0.033(9) C
C4 0.042(5) 0.046(5) 0.044(5) 0.031(8) 0.006(8) 0.022(8) C
C5 0.032(4) 0.030(4) 0.039(4) 0.005(7) -0.010(7) 0.002(7) C
C6 0.041(5) 0.055(6) 0.040(5) 0.019(9) 0.013(8) 0.015(8) C
C7 0.035(4) 0.041(5) 0.041(5) 0.028(8) 0.003(7) 0.007(7) C
C8 0.031(4) 0.024(3) 0.039(4) 0.002(6) 0.018(7) 0.006(6) C
C9 0.042(5) 0.038(4) 0.038(5) 0.019(8) 0.010(8) 0.009(7) C
C10 0.047(5) 0.054(6) 0.049(5) 0.027(9) -0.009(9) 0.015(9) C
C11 0.034(4) 0.053(5) 0.038(5) 0.012(8) -0.024(8) -0.011(8) C
C12 0.025(4) 0.037(4) 0.039(4) 0.002(7) -0.015(7) -0.012(7) C
C13 0.036(4) 0.036(4) 0.047(5) -0.012(7) 0.008(8) 0.015(7) C
C14 0.039(5) 0.045(5) 0.056(6) -0.032(8) -0.039(8) 0.014(8) C
Cl1 0.0326(10) 0.0436(11) 0.0593(14) -0.0036(18) 0.0183(19) -0.0287(19) Cl
Cl2 0.0409(12) 0.0539(13) 0.0457(13) -0.016(2) 0.0047(19) 0.024(2) Cl
Cl3 0.082(2) 0.0245(13) 0.0498(18) -0.004(3) 0.00000 0.00000 Cl
Cl4 0.035(2) 0.074(3) 0.061(3) 0.008(4) 0.028(4) 0.073(5) Cl
OW1 0.118(15) 0.094(13) 0.069(11) 0.10(2) 0.03(2) 0.110(19) O

loop_
_atom_site_label
_atom_site_fract_x
_atom_site_fract_y
_atom_site_fract_z
_atom_site_U_iso_or_equiv
_atom_site_thermal_displace_type
_atom_site_calc_flag
_atom_site_refinement_flags
_atom_site_type_symbol
Co 0.70161(10) 0.39578(3) 0.15779(6) 2.00(4) Uani ? . Co
N1 0.7626(7) 0.3656(2) 0.2505(3) 2.1(2) Uani ? . N
N2 0.5479(7) 0.4288(2) 0.2228(4) 2.9(3) Uani ? . N
N3 0.8712(7) 0.3568(2) 0.1135(4) 2.3(2) Uani ? . N
N4 0.6424(7) 0.4237(2) 0.0625(4) 2.2(2) Uani ? . N
N5 0.8374(7) 0.4544(2) 0.1635(4) 2.4(3) Uani ? . N
N6 0.5537(7) 0.3429(2) 0.1321(4) 2.8(3) Uani ? . N
C1 0.6731(9) 0.3688(3) 0.3121(5) 2.6(3) Uani ? . C
C2 0.7009(10) 0.3420(3) 0.3777(5) 3.4(4) Uani ? . C
C3 0.8257(12) 0.3106(4) 0.3785(5) 4.1(4) Uani ? . C
C4 0.9203(11) 0.3072(3) 0.3142(5) 3.5(4) Uani ? . C
C5 0.8862(9) 0.3360(3) 0.2499(5) 2.7(3) Uani ? . C
C6 0.5397(11) 0.4039(4) 0.3022(5) 3.6(4) Uani ? . C
C7 0.9760(10) 0.3385(3) 0.1749(5) 3.1(3) Uani ? . C
C8 0.7228(8) 0.4625(3) 0.0340(5) 2.5(3) Uani ? . C
C9 0.6911(10) 0.4799(3) -0.0396(5) 3.1(3) Uani ? . C
C10 0.5785(12) 0.4578(4) -0.0818(5) 4.0(4) Uani ? . C
C11 0.4950(10) 0.4172(3) -0.0500(5) 3.3(4) Uani ? . C
C12 0.5291(9) 0.4013(3) 0.0219(5) 2.7(3) Uani ? . C
C13 0.8429(10) 0.4814(3) 0.0880(5) 3.1(3) Uani ? . C
C14 0.4529(10) 0.3593(3) 0.0675(6) 3.7(4) Uani ? . C
Cl1 0.6843(2) 0.53909(8) 0.27210(10) 3.57(9) Uani ? . Cl
Cl2 0.1022(3) 0.40091(9) 0.99560(10) 3.70(9) Uani ? . Cl
Cl3 0.75000 0.25000 0.0608(2) 4.1(2) Uani ? S Cl
Cl4 0.3283(5) 0.2958(2) 0.2419(3) 4.5(2) Uani ? . Cl
OW1 0.710(2) 0.8003(7) 0.0835(9) 7.4(9) Uani ? . O
H2 0.627 0.345 0.427 0.0527 Uiso ? . H
H3 0.850 0.289 0.429 0.0617 Uiso ? . H
H4 1.018 0.283 0.314 0.0541 Uiso ? . H
H9 0.755 0.511 -0.063 0.0493 Uiso ? . H
H10 0.553 0.471 -0.139 0.0599 Uiso ? . H
H11 0.406 0.399 -0.083 0.0520 Uiso ? . H
H6A 0.434 0.383 0.307 0.0555 Uiso ? . H
H6B 0.544 0.432 0.347 0.0555 Uiso ? . H
H7A 1.018 0.302 0.160 0.0492 Uiso ? . H
H7B 1.071 0.364 0.181 0.0492 Uiso ? . H
H13A 0.954 0.476 0.062 0.0499 Uiso ? . H
H13B 0.825 0.521 0.098 0.0499 Uiso ? . H
H14A 0.432 0.328 0.029 0.0566 Uiso ? . H
H14B 0.346 0.373 0.091 0.0566 Uiso ? . H
H2A 0.438 0.426 0.195 0.0464 Uiso ? . H
H2B 0.578 0.468 0.230 0.0464 Uiso ? . H
H3A 0.934 0.380 0.074 0.0396 Uiso ? . H
H3B 0.825 0.325 0.083 0.0396 Uiso ? . H
HN5A 0.951 0.442 0.178 0.0404 Uiso ? . H
HN5B 0.796 0.480 0.207 0.0404 Uiso ? . H
HN6A 0.485 0.335 0.182 0.0450 Uiso ? . H
HN6B 0.615 0.310 0.115 0.0450 Uiso ? . H

loop_
_atom_type_symbol
_atom_type_description
_atom_type_scat_dispersion_real
_atom_type_scat_dispersion_imag
_atom_type_scat_source
C ? 0.002 0.002 'International Tables Vol. IV Table 2.2B'
H ? 0.000 0.000 'International Tables Vol. IV Table 2.2B'
N ? 0.004 0.003 'International Tables Vol. IV Table 2.2B'
O ? 0.008 0.006 'International Tables Vol. IV Table 2.2B'
Cl ? 0.132 0.159 'International Tables Vol. IV Table 2.2B'
Co ? 0.299 0.973 'International Tables Vol. IV Table 2.2B'

loop_
_geom_angle_atom_site_label_1
_geom_angle_atom_site_label_2
_geom_angle_atom_site_label_3
_geom_angle_site_symmetry_1
_geom_angle_site_symmetry_2
_geom_angle_site_symmetry_3
_geom_angle
_geom_angle_publ_flag
N1 Co N2 ? ? ? 84.1(3) no
N1 Co N3 ? ? ? 83.7(3) no
N1 Co N4 ? ? ? 177.6(3) no
N1 Co N5 ? ? ? 97.4(3) no
N1 Co N6 ? ? ? 94.1(3) no
N2 Co N3 ? ? ? 167.8(3) no
N2 Co N4 ? ? ? 97.8(3) no
N2 Co N5 ? ? ? 91.6(3) no
N2 Co N6 ? ? ? 90.1(3) no
N3 Co N4 ? ? ? 94.4(3) no
N3 Co N5 ? ? ? 89.2(3) no
N3 Co N6 ? ? ? 91.6(3) no
N4 Co N5 ? ? ? 84.0(3) no
N4 Co N6 ? ? ? 84.6(3) no
N5 Co N6 ? ? ? 168.5(3) no
Co N1 C1 ? ? ? 119.5(5) ?
Co N1 C5 ? ? ? 118.5(5) ?
C1 N1 C5 ? ? ? 121.5(7) ?
Co N2 C6 ? ? ? 110.6(5) ?
Co N3 C7 ? ? ? 111.2(5) ?
Co N4 C8 ? ? ? 118.8(5) ?
Co N4 C12 ? ? ? 118.8(5) ?
C8 N4 C12 ? ? ? 122.2(7) ?
Co N5 C13 ? ? ? 111.1(5) ?
Co N6 C14 ? ? ? 110.3(5) ?
N1 C1 C2 ? ? ? 122.0(7) ?
N1 C1 C6 ? ? ? 113.9(7) ?
C2 C1 C6 ? ? ? 124.1(7) ?
C1 C2 C3 ? ? ? 118.0(8) ?
C2 C3 C4 ? ? ? 120.3(8) ?
C3 C4 C5 ? ? ? 118.6(8) ?
N1 C5 C4 ? ? ? 119.6(7) ?
N1 C5 C7 ? ? ? 113.5(7) ?
C4 C5 C7 ? ? ? 126.9(7) ?
N2 C6 C1 ? ? ? 109.7(7) ?
N3 C7 C5 ? ? ? 107.8(6) ?
N4 C8 C9 ? ? ? 119.3(7) ?
N4 C8 C13 ? ? ? 113.6(7) ?
C9 C8 C13 ? ? ? 127.1(7) ?
C8 C9 C10 ? ? ? 119.6(8) ?
C9 C10 C11 ? ? ? 119.7(8) ?
C10 C11 C12 ? ? ? 119.0(8) ?
N4 C12 C11 ? ? ? 120.1(8) ?
N4 C12 C14 ? ? ? 112.1(7) ?
C11 C12 C14 ? ? ? 127.8(7) ?
N5 C13 C8 ? ? ? 111.1(6) ?
N6 C14 C12 ? ? ? 110.2(6) ?

loop_
_geom_bond_atom_site_label_1
_geom_bond_atom_site_label_2
_geom_bond_site_symmetry_1
_geom_bond_site_symmetry_2
_geom_bond_distance
_geom_bond_publ_flag
Co N1 ? ? 1.875(6) no
Co N2 ? ? 1.965(7) no
Co N3 ? ? 1.970(6) no
Co N4 ? ? 1.883(6) no
Co N5 ? ? 1.971(6) no
Co N6 ? ? 1.969(6) no
N1 C1 ? ? 1.326(10) ?
N1 C5 ? ? 1.342(10) ?
N2 C6 ? ? 1.528(11) ?
N3 C7 ? ? 1.486(11) ?
N4 C8 ? ? 1.350(9) ?
N4 C12 ? ? 1.355(10) ?
N5 C13 ? ? 1.495(10) ?
N6 C14 ? ? 1.492(11) ?
C1 C2 ? ? 1.365(12) ?
C1 C6 ? ? 1.509(12) ?
C2 C3 ? ? 1.378(14) ?
C3 C4 ? ? 1.392(14) ?
C4 C5 ? ? 1.387(12) ?
C5 C7 ? ? 1.520(12) ?
C8 C9 ? ? 1.385(11) ?
C8 C13 ? ? 1.494(12) ?
C9 C10 ? ? 1.362(14) ?
C10 C11 ? ? 1.420(14) ?
C11 C12 ? ? 1.350(12) ?
C12 C14 ? ? 1.526(12) ?

loop_
_geom_contact_atom_site_label_1
_geom_contact_atom_site_label_2
_geom_contact_distance
_geom_contact_site_symmetry_1
_geom_contact_site_symmetry_2
_geom_contact_publ_flag
? ? ? ? ? ?

loop_
_geom_torsion_atom_site_label_1
_geom_torsion_atom_site_label_2
_geom_torsion_atom_site_label_3
_geom_torsion_atom_site_label_4
_geom_torsion_site_symmetry_1
_geom_torsion_site_symmetry_2
_geom_torsion_site_symmetry_3
_geom_torsion_site_symmetry_4
_geom_torsion
_geom_torsion_publ_flag
? ? ? ? ? ? ? ? ? ?
